data_2102201
loop_
_publ_author_name
'S\/orensen, Henning Osholm'
'Stuhr-Hansen, Nicolai'
'Henriksen, Lars'
'Larsen, Sine'

_publ_section_title
;
 Structural characterization of protonated benzeneseleninic acid, the
 dihydroxyselenonium ion
;
_journal_issue 6
_journal_name_full 'Acta Crystallographica Section B'
_journal_page_first 1029
_journal_page_last 1034
_journal_paper_doi 10.1107/S0108768100010697
_journal_volume 56
_journal_year 2000
_chemical_formula_moiety 'C6 H7 O2 Se1 +,C7 H7 O3 S1 -'
_chemical_formula_sum 'C13 H14 O5 S Se'
_chemical_formula_weight 361.26
_chemical_name_systematic
; 
 dihydroxy phenylselenonium 4-methylphenyl sulfonate 
;
_space_group_IT_number 14
_symmetry_cell_setting monoclinic
_symmetry_space_group_name_Hall '-P 2ybc'
_symmetry_space_group_name_H-M 'P 1 21/c 1'
_atom_sites_solution_hydrogens geom
_atom_sites_solution_primary direct
_atom_sites_solution_secondary difmap
_cell_angle_alpha 90.00
_cell_angle_beta 95.547(15)
_cell_angle_gamma 90.00
_cell_formula_units_Z 4
_cell_length_a 5.8838(11)
_cell_length_b 16.0925(19)
_cell_length_c 14.929(2)
_cell_measurement_reflns_used 23
_cell_measurement_temperature 122.0(5)
_cell_measurement_theta_max 42.30
_cell_measurement_theta_min 39.49
_cell_volume 1406.9(4)
_computing_cell_refinement 'Enraf-Nonius XPRESS'
_computing_data_collection 'Enraf-Nonius XPRESS'
_computing_data_reduction 'DREADD (Blessing, 1987)'
_computing_molecular_graphics 'ORTEPII (Johnson, 1976)'
_computing_structure_refinement 'SHELXL-97 (Sheldrick, 1997)'
_computing_structure_solution 'SHELXS-86 (Sheldrick, 1990)'
_diffrn_ambient_temperature 122.0(5)
_diffrn_measured_fraction_theta_full 1.000
_diffrn_measured_fraction_theta_max 1.000
_diffrn_measurement_device_type 'Enraf Nonius CAD-4'
_diffrn_measurement_method '\w - 2\q'
_diffrn_radiation_monochromator graphite
_diffrn_radiation_source 'fine-focus sealed tube'
_diffrn_radiation_type CuK\a
_diffrn_radiation_wavelength 1.54184
_diffrn_reflns_av_R_equivalents 0.0325
_diffrn_reflns_av_sigmaI/netI 0.0268
_diffrn_reflns_limit_h_max 4
_diffrn_reflns_limit_h_min -7
_diffrn_reflns_limit_k_max 20
_diffrn_reflns_limit_k_min 0
_diffrn_reflns_limit_l_max 18
_diffrn_reflns_limit_l_min -18
_diffrn_reflns_number 5288
_diffrn_reflns_theta_full 74.87
_diffrn_reflns_theta_max 74.87
_diffrn_reflns_theta_min 4.05
_diffrn_standards_decay_% 9.9
_diffrn_standards_interval_time 166.7
_diffrn_standards_number 5
_exptl_absorpt_coefficient_mu 5.165
_exptl_absorpt_correction_T_max 0.726
_exptl_absorpt_correction_T_min 0.370
_exptl_absorpt_correction_type numerical
_exptl_absorpt_process_details '(DeTitta, 1985)'
_exptl_crystal_colour colourless
_exptl_crystal_density_diffrn 1.705
_exptl_crystal_density_meas ?
_exptl_crystal_density_method .
_exptl_crystal_description needle
_exptl_crystal_F_000 728
_exptl_crystal_size_max 0.36
_exptl_crystal_size_mid 0.08
_exptl_crystal_size_min 0.07
_refine_diff_density_max 0.441
_refine_diff_density_min -0.859
_refine_diff_density_rms 0.107
_refine_ls_extinction_method none
_refine_ls_goodness_of_fit_ref 2.386
_refine_ls_hydrogen_treatment refall
_refine_ls_matrix_type full
_refine_ls_number_parameters 237
_refine_ls_number_reflns 2906
_refine_ls_number_restraints 0
_refine_ls_restrained_S_all 2.386
_refine_ls_R_factor_all 0.0276
_refine_ls_R_factor_gt 0.0269
_refine_ls_shift/su_max 0.029
_refine_ls_shift/su_mean 0.001
_refine_ls_structure_factor_coef Fsqd
_refine_ls_weighting_details w=1/[\s^2^(Fo^2^)]
_refine_ls_weighting_scheme sigma
_refine_ls_wR_factor_gt 0.0750
_refine_ls_wR_factor_ref 0.0752
_reflns_number_gt 2820
_reflns_number_total 2906
_reflns_threshold_expression >2sigma(I)
_cod_data_source_file os0057.cif
_cod_data_source_block TOL
_cod_depositor_comments
;
The following automatic conversions were performed:
'_atom_site_symetry_multiplicity' tag replaced with
'_atom_site_symmetry_multiplicity'.

Automatic conversion script
Id: cif_correct_tags 1440 2010-10-19 06:21:57Z saulius 
;
_cod_original_cell_volume 1407.0(4)
_cod_original_sg_symbol_H-M 'P 21/c'
_cod_database_code 2102201
_cod_database_fobs_code 2102201

loop_
_symmetry_equiv_pos_as_xyz
'x, y, z'
'-x, y+1/2, -z+1/2'
'-x, -y, -z'
'x, -y-1/2, z-1/2'

loop_
_atom_site_label
_atom_site_type_symbol
_atom_site_fract_x
_atom_site_fract_y
_atom_site_fract_z
_atom_site_U_iso_or_equiv
_atom_site_adp_type
_atom_site_occupancy
_atom_site_calc_flag
_atom_site_symmetry_multiplicity
Se Se 1.49991(3) 0.440382(11) 0.618334(12) 0.01292(9) Uani 1 d 1
O11 O 1.3405(3) 0.47988(9) 0.70046(9) 0.0189(3) Uani 1 d 1
H110 H 1.248(6) 0.514(2) 0.677(2) 0.043(9) Uiso 1 d 1
O12 O 1.7698(3) 0.45573(10) 0.67323(11) 0.0202(3) Uani 1 d 1
H120 H 1.806(6) 0.492(2) 0.656(2) 0.048(11) Uiso 1 d 1
C11 C 1.4822(3) 0.32727(12) 0.65740(13) 0.0153(4) Uani 1 d 1
C16 C 1.2894(4) 0.30150(13) 0.69657(13) 0.0190(4) Uani 1 d 1
H16 H 1.188(4) 0.3371(16) 0.7080(17) 0.023(7) Uiso 1 d 1
C15 C 1.2736(4) 0.21839(14) 0.72069(14) 0.0247(5) Uani 1 d 1
H15 H 1.136(5) 0.2013(19) 0.7503(19) 0.038(8) Uiso 1 d 1
C14 C 1.4465(4) 0.16344(13) 0.70460(16) 0.0279(5) Uani 1 d 1
H14 H 1.429(5) 0.110(2) 0.721(2) 0.041(8) Uiso 1 d 1
C13 C 1.6379(4) 0.19051(13) 0.66597(16) 0.0267(5) Uani 1 d 1
H13 H 1.765(6) 0.154(2) 0.647(2) 0.052(9) Uiso 1 d 1
C12 C 1.6578(4) 0.27328(13) 0.64188(14) 0.0190(4) Uani 1 d 1
H12 H 1.782(4) 0.2875(16) 0.6191(16) 0.020(6) Uiso 1 d 1
S S 1.93426(8) 0.37598(3) 1.44917(3) 0.01381(11) Uani 1 d 1
O21 O 1.6969(2) 0.38869(9) 1.46536(9) 0.0185(3) Uani 1 d 1
O22 O 1.9798(2) 0.41539(9) 1.36250(10) 0.0178(3) Uani 1 d 1
O23 O 2.0987(3) 0.40097(9) 1.52264(10) 0.0233(3) Uani 1 d 1
C21 C 1.9715(3) 0.26826(11) 1.43297(12) 0.0150(4) Uani 1 d 1
C26 C 1.7915(4) 0.22094(13) 1.39255(14) 0.0204(4) Uani 1 d 1
H26 H 1.657(5) 0.2461(18) 1.3746(17) 0.029(7) Uiso 1 d 1
C25 C 1.8240(4) 0.13718(13) 1.37779(15) 0.0244(4) Uani 1 d 1
H25 H 1.692(4) 0.1025(16) 1.3469(17) 0.024(6) Uiso 1 d 1
C24 C 2.0331(4) 0.09914(12) 1.40294(14) 0.0220(4) Uani 1 d 1
C23 C 2.2106(4) 0.14733(14) 1.44372(15) 0.0252(5) Uani 1 d 1
H23 H 2.354(5) 0.1252(16) 1.4607(17) 0.023(6) Uiso 1 d 1
C22 C 2.1811(4) 0.23179(13) 1.45846(14) 0.0213(4) Uani 1 d 1
H22 H 2.291(5) 0.2601(19) 1.4779(19) 0.035(8) Uiso 1 d 1
C27 C 2.0666(6) 0.00804(15) 1.38557(18) 0.0327(6) Uani 1 d 1
H27A H 1.937(8) -0.024(3) 1.400(3) 0.086(14) Uiso 1 d 1
H27B H 2.119(7) 0.002(3) 1.335(3) 0.074(13) Uiso 1 d 1
H27C H 2.206(8) -0.011(3) 1.421(3) 0.080(13) Uiso 1 d 1

loop_
_atom_site_aniso_label
_atom_site_aniso_U_11
_atom_site_aniso_U_22
_atom_site_aniso_U_33
_atom_site_aniso_U_23
_atom_site_aniso_U_13
_atom_site_aniso_U_12
Se 0.01197(13) 0.01193(13) 0.01490(13) 0.00137(6) 0.00158(8) 0.00112(6)
O11 0.0202(7) 0.0184(7) 0.0186(7) -0.0003(5) 0.0042(6) 0.0052(6)
O12 0.0142(7) 0.0207(7) 0.0253(8) 0.0064(6) -0.0012(6) -0.0046(6)
C11 0.0163(9) 0.0132(8) 0.0161(8) 0.0023(7) -0.0009(7) -0.0002(7)
C16 0.0168(10) 0.0195(9) 0.0205(9) 0.0020(8) 0.0015(7) -0.0010(8)
C15 0.0234(11) 0.0255(11) 0.0242(10) 0.0069(8) -0.0024(8) -0.0100(9)
C14 0.0348(13) 0.0139(10) 0.0328(12) 0.0078(8) -0.0081(10) -0.0043(9)
C13 0.0265(12) 0.0173(10) 0.0347(12) 0.0013(9) -0.0048(9) 0.0069(9)
C12 0.0151(10) 0.0178(9) 0.0235(10) 0.0014(7) 0.0000(8) 0.0020(8)
S 0.0121(2) 0.0117(2) 0.0176(2) -0.00106(15) 0.00140(17) 0.00103(15)
O21 0.0135(7) 0.0181(7) 0.0246(7) 0.0004(5) 0.0052(5) 0.0023(5)
O22 0.0175(7) 0.0137(7) 0.0230(7) 0.0020(6) 0.0062(5) 0.0000(5)
O23 0.0211(8) 0.0197(7) 0.0273(8) -0.0080(6) -0.0064(6) 0.0023(6)
C21 0.0169(9) 0.0122(8) 0.0161(8) 0.0005(6) 0.0029(7) 0.0012(7)
C26 0.0183(10) 0.0190(10) 0.0233(10) -0.0005(8) -0.0010(8) 0.0009(8)
C25 0.0316(12) 0.0172(10) 0.0244(10) -0.0018(8) 0.0022(9) -0.0045(9)
C24 0.0365(13) 0.0133(9) 0.0172(9) 0.0010(7) 0.0080(8) 0.0035(8)
C23 0.0264(12) 0.0217(10) 0.0278(11) 0.0003(8) 0.0037(9) 0.0110(9)
C22 0.0173(10) 0.0198(10) 0.0262(10) -0.0027(8) -0.0008(8) 0.0024(8)
C27 0.0557(17) 0.0162(11) 0.0277(12) -0.0009(9) 0.0115(11) 0.0054(11)

loop_
_atom_type_symbol
_atom_type_description
_atom_type_scat_dispersion_real
_atom_type_scat_dispersion_imag
_atom_type_scat_source
C C 0.0181 0.0091 'International Tables Vol C Tables 4.2.6.8 and 6.1.1.4'
H H 0.0000 0.0000 'International Tables Vol C Tables 4.2.6.8 and 6.1.1.4'
O O 0.0492 0.0322 'International Tables Vol C Tables 4.2.6.8 and 6.1.1.4'
S S 0.3331 0.5567 'International Tables Vol C Tables 4.2.6.8 and 6.1.1.4'
Se Se -0.7943 1.1372 'International Tables Vol C Tables 4.2.6.8 and 6.1.1.4'

loop_
_geom_angle_atom_site_label_1
_geom_angle_atom_site_label_2
_geom_angle_atom_site_label_3
_geom_angle
_geom_angle_publ_flag
O12 Se O11 98.46(8) yes
O12 Se C11 93.76(8) yes
O11 Se C11 94.81(8) yes
C12 C11 C16 122.37(18) no
C12 C11 Se 118.74(15) yes
C16 C11 Se 118.82(15) yes
C11 C16 C15 118.3(2) no
C14 C15 C16 120.0(2) no
C13 C14 C15 120.8(2) no
C14 C13 C12 120.2(2) no
C11 C12 C13 118.4(2) no
O23 S O21 114.65(9) yes
O23 S O22 112.15(9) yes
O21 S O22 109.94(8) yes
O23 S C21 107.08(9) yes
O21 S C21 107.12(9) yes
O22 S C21 105.31(8) yes
C22 C21 C26 120.43(19) no
C22 C21 S 119.79(15) yes
C26 C21 S 119.76(15) yes
C25 C26 C21 119.4(2) no
C26 C25 C24 121.2(2) no
C23 C24 C25 118.59(19) no
C23 C24 C27 120.8(2) no
C25 C24 C27 120.6(2) no
C22 C23 C24 120.9(2) no
C21 C22 C23 119.5(2) no

loop_
_geom_bond_atom_site_label_1
_geom_bond_atom_site_label_2
_geom_bond_distance
_geom_bond_publ_flag
Se O12 1.7331(16) yes
Se O11 1.7350(14) yes
Se C11 1.9173(19) yes
C11 C12 1.387(3) no
C11 C16 1.389(3) no
C16 C15 1.390(3) no
C15 C14 1.386(3) no
C14 C13 1.385(3) no
C13 C12 1.387(3) no
S O23 1.4477(15) yes
S O21 1.4546(14) yes
S O22 1.4885(14) yes
S C21 1.7668(19) yes
C21 C22 1.385(3) no
C21 C26 1.394(3) no
C26 C25 1.382(3) no
C25 C24 1.393(3) no
C24 C23 1.393(3) no
C24 C27 1.505(3) no
C23 C22 1.390(3) no

loop_
_geom_hbond_atom_site_label_D
_geom_hbond_atom_site_label_H
_geom_hbond_atom_site_label_A
_geom_hbond_distance_DH
_geom_hbond_distance_HA
_geom_hbond_distance_DA
_geom_hbond_angle_DHA
_geom_hbond_site_symmetry_A
O11 H110 O22 0.83(3) 1.81(3) 2.633(2) 172(3) 3_867
O12 H120 O22 0.68(3) 1.99(3) 2.628(2) 157(4) 3_967
C27 H27B O11 0.84(4) 2.52(4) 3.337(3) 164(4) 4_666

loop_
_geom_torsion_atom_site_label_1
_geom_torsion_atom_site_label_2
_geom_torsion_atom_site_label_3
_geom_torsion_atom_site_label_4
_geom_torsion
_geom_torsion_publ_flag
O12 Se C11 C12 -52.97(17) yes
O11 Se C11 C12 -151.80(16) yes
O12 Se C11 C16 129.87(16) no
O11 Se C11 C16 31.04(16) no
C12 C11 C16 C15 -0.1(3) no
Se C11 C16 C15 176.96(15) no
C11 C16 C15 C14 -0.7(3) no
C16 C15 C14 C13 1.1(3) no
C15 C14 C13 C12 -0.7(4) no
C16 C11 C12 C13 0.5(3) no
Se C11 C12 C13 -176.58(16) yes
C14 C13 C12 C11 -0.1(3) no
O23 S C21 C22 -25.57(19) yes
O21 S C21 C22 -149.03(16) yes
O22 S C21 C22 93.96(17) yes
O23 S C21 C26 156.05(16) no
O21 S C21 C26 32.60(18) no
O22 S C21 C26 -84.41(18) no
C22 C21 C26 C25 -0.2(3) no
S C21 C26 C25 178.17(16) no
C21 C26 C25 C24 0.3(3) no
C26 C25 C24 C23 0.1(3) no
C26 C25 C24 C27 -179.4(2) no
C25 C24 C23 C22 -0.5(3) no
C27 C24 C23 C22 178.9(2) no
C26 C21 C22 C23 -0.2(3) no
S C21 C22 C23 -178.60(17) yes
C24 C23 C22 C21 0.6(3) no

loop_
_cod_related_entry_id
_cod_related_entry_database
_cod_related_entry_code
1 ChemSpider 29332660
